data_1502393
loop_
_publ_author_name
'Peng, Jing'
'Huang, Xin'
'Jiang, Lin'
'Cui, Hai-Lei'
'Chen, Ying-Chun'

_publ_section_title
;
 Tertiary amine-catalyzed chemoselective and asymmetric [3 + 2] annulation
 of Morita-Baylis-Hillman carbonates of isatins with propargyl sulfones.
;
_journal_issue 17
_journal_name_full 'Organic letters'
_journal_page_first 4584
_journal_page_last 4587
_journal_paper_doi 10.1021/ol201776h
_journal_volume 13
_journal_year 2011
_chemical_absolute_configuration ad
_chemical_formula_sum 'C26 H25 N O7 S'
_chemical_formula_weight 495.53
_chemical_name_systematic
; 
 ? 
;
_space_group_IT_number 19
_symmetry_cell_setting orthorhombic
_symmetry_space_group_name_Hall 'P 2ac 2ab'
_symmetry_space_group_name_H-M 'P 21 21 21'
_atom_sites_solution_hydrogens geom
_atom_sites_solution_primary direct
_atom_sites_solution_secondary difmap
_audit_creation_method SHELXL-97
_cell_angle_alpha 90.00
_cell_angle_beta 90.00
_cell_angle_gamma 90.00
_cell_formula_units_Z 4
_cell_length_a 8.6914(13)
_cell_length_b 12.794(2)
_cell_length_c 22.586(4)
_cell_measurement_reflns_used 8980
_cell_measurement_temperature 293(2)
_cell_measurement_theta_max 29.13
_cell_measurement_theta_min 2.40
_cell_volume 2511.5(7)
_computing_cell_refinement 'CrystalClear (Rigaku Inc., 2008)'
_computing_data_collection 'CrystalClear (Rigaku Inc., 2008)'
_computing_data_reduction 'CrystalClear (Rigaku Inc., 2008)'
_computing_structure_refinement 'SHELXL-97 (Sheldrick, 1997)'
_computing_structure_solution 'SHELXS-97 (Sheldrick, 1990)'
_diffrn_ambient_temperature 293(2)
_diffrn_detector_area_resol_mean 28.5714
_diffrn_measured_fraction_theta_full 0.994
_diffrn_measured_fraction_theta_max 0.994
_diffrn_measurement_device_type AFC10/Saturn724+
_diffrn_measurement_method 'phi and omega scans'
_diffrn_radiation_monochromator graphite
_diffrn_radiation_source 'Rotating Anode'
_diffrn_radiation_type MoK\a
_diffrn_radiation_wavelength 0.71073
_diffrn_reflns_av_R_equivalents 0.0305
_diffrn_reflns_av_sigmaI/netI 0.0365
_diffrn_reflns_limit_h_max 11
_diffrn_reflns_limit_h_min -11
_diffrn_reflns_limit_k_max 12
_diffrn_reflns_limit_k_min -17
_diffrn_reflns_limit_l_max 30
_diffrn_reflns_limit_l_min -30
_diffrn_reflns_number 22015
_diffrn_reflns_theta_full 29.12
_diffrn_reflns_theta_max 29.12
_diffrn_reflns_theta_min 2.97
_diffrn_standards_decay_% 0
_diffrn_standards_interval_count 0
_diffrn_standards_interval_time 0
_diffrn_standards_number 0
_exptl_absorpt_coefficient_mu 0.174
_exptl_absorpt_correction_T_max 0.9401
_exptl_absorpt_correction_T_min 0.9289
_exptl_absorpt_correction_type multi-scan
_exptl_crystal_colour Colorless
_exptl_crystal_density_diffrn 1.311
_exptl_crystal_density_method 'not measured'
_exptl_crystal_description Block
_exptl_crystal_F_000 1040
_exptl_crystal_size_max 0.43
_exptl_crystal_size_mid 0.38
_exptl_crystal_size_min 0.36
_refine_diff_density_max 0.202
_refine_diff_density_min -0.194
_refine_diff_density_rms 0.039
_refine_ls_abs_structure_details 'Flack H D (1983), Acta Cryst. A39, 876-881'
_refine_ls_abs_structure_Flack 0.03(5)
_refine_ls_extinction_method none
_refine_ls_goodness_of_fit_ref 0.999
_refine_ls_hydrogen_treatment constr
_refine_ls_matrix_type full
_refine_ls_number_parameters 320
_refine_ls_number_reflns 6665
_refine_ls_number_restraints 0
_refine_ls_restrained_S_all 0.999
_refine_ls_R_factor_all 0.0423
_refine_ls_R_factor_gt 0.0363
_refine_ls_shift/su_max 0.001
_refine_ls_shift/su_mean 0.000
_refine_ls_structure_factor_coef Fsqd
_refine_ls_weighting_details 'calc w=1/[\s^2^(Fo^2^)+(0.0398P)^2^+0.1600P] where P=(Fo^2^+2Fc^2^)/3'
_refine_ls_weighting_scheme calc
_refine_ls_wR_factor_gt 0.0762
_refine_ls_wR_factor_ref 0.0788
_reflns_number_gt 5983
_reflns_number_total 6665
_reflns_threshold_expression >2sigma(I)
_cod_data_source_file ol201776h_si_002.cif
_cod_data_source_block 4a
_cod_depositor_comments
;
The following automatic conversions were performed:

'_symmetry_cell_setting' value 'Orthorhombic' changed to
'orthorhombic' according to
/home/saulius/struct/CIF-dictionaries/cif_core.dic dictionary named
'cif_core.dic' version 2.4.1 from 2010-06-29.

Automatic conversion script
Id: cif_fix_values 1715 2011-07-08 13:25:40Z adriana 

The following automatic conversions were performed:

'_exptl_absorpt_correction_type' value 'Multi-scans' was replaced
with the value 'multi-scan' as specified in the replacement file
'src/cod-tools/trunk/data/replacement-values/replacement_values.lst'.

Automatic conversion script
Id: cif_fix_values 5376 2017-05-30 11:51:03Z andrius 
;
_cod_original_sg_symbol_H-M P2(1)2(1)2(1)
_cod_database_code 1502393

loop_
_symmetry_equiv_pos_as_xyz
'x, y, z'
'-x+1/2, -y, z+1/2'
'-x, y+1/2, -z+1/2'
'x+1/2, -y+1/2, -z'

loop_
_atom_site_label
_atom_site_type_symbol
_atom_site_fract_x
_atom_site_fract_y
_atom_site_fract_z
_atom_site_U_iso_or_equiv
_atom_site_adp_type
_atom_site_occupancy
_atom_site_symmetry_multiplicity
_atom_site_calc_flag
_atom_site_refinement_flags
S1 S 0.23434(5) 0.13270(3) 0.951718(15) 0.02680(9) Uani 1 1 d .
O1 O 0.22245(12) 0.26609(9) 0.72433(4) 0.0306(2) Uani 1 1 d .
O2 O 0.35351(14) 0.05529(9) 0.95621(5) 0.0391(3) Uani 1 1 d .
O3 O 0.19997(16) 0.19776(9) 1.00178(4) 0.0413(3) Uani 1 1 d .
O4 O 0.13578(12) 0.52563(8) 0.84880(5) 0.0310(2) Uani 1 1 d .
O5 O 0.31271(14) 0.51225(9) 0.77654(6) 0.0426(3) Uani 1 1 d .
O6 O 0.39483(12) 0.22542(8) 0.62955(4) 0.0269(2) Uani 1 1 d .
O7 O 0.62663(14) 0.30613(10) 0.62744(5) 0.0372(3) Uani 1 1 d .
N1 N 0.48564(13) 0.29892(9) 0.71266(5) 0.0210(2) Uani 1 1 d .
C1 C 0.07038(19) -0.02230(12) 0.89847(7) 0.0291(3) Uani 1 1 d .
H1 H 0.1647 -0.0548 0.8922 0.035 Uiso 1 1 calc R
C2 C -0.0639(2) -0.06697(13) 0.87794(8) 0.0370(4) Uani 1 1 d .
H2 H -0.0609 -0.1301 0.8576 0.044 Uiso 1 1 calc R
C3 C -0.2030(2) -0.01743(14) 0.88782(9) 0.0429(4) Uani 1 1 d .
H3 H -0.2929 -0.0470 0.8731 0.052 Uiso 1 1 calc R
C4 C -0.2107(2) 0.07519(14) 0.91913(9) 0.0436(4) Uani 1 1 d .
H4 H -0.3054 0.1064 0.9266 0.052 Uiso 1 1 calc R
C5 C -0.07651(19) 0.12119(13) 0.93932(8) 0.0334(4) Uani 1 1 d .
H5 H -0.0797 0.1843 0.9597 0.040 Uiso 1 1 calc R
C6 C 0.06237(18) 0.07194(11) 0.92866(6) 0.0242(3) Uani 1 1 d .
C7 C 0.27916(17) 0.21800(11) 0.89320(6) 0.0228(3) Uani 1 1 d .
C8 C 0.22282(17) 0.32540(11) 0.89125(6) 0.0227(3) Uani 1 1 d .
H8 H 0.1587 0.3564 0.9191 0.027 Uiso 1 1 calc R
C9 C 0.27873(15) 0.37209(11) 0.84264(6) 0.0208(3) Uani 1 1 d .
C10 C 0.38436(16) 0.29802(11) 0.81064(6) 0.0198(3) Uani 1 1 d .
C11 C 0.36578(16) 0.19640(11) 0.84522(6) 0.0212(3) Uani 1 1 d .
C12 C 0.4384(2) 0.09808(12) 0.82365(7) 0.0320(4) Uani 1 1 d .
H12A H 0.4287 0.0448 0.8534 0.048 Uiso 1 1 calc R
H12B H 0.5454 0.1104 0.8156 0.048 Uiso 1 1 calc R
H12C H 0.3880 0.0756 0.7880 0.048 Uiso 1 1 calc R
C13 C 0.55206(16) 0.33040(11) 0.80980(6) 0.0201(3) Uani 1 1 d .
C14 C 0.64766(17) 0.35261(12) 0.85687(6) 0.0260(3) Uani 1 1 d .
H14 H 0.6103 0.3523 0.8955 0.031 Uiso 1 1 calc R
C15 C 0.80110(18) 0.37550(13) 0.84532(7) 0.0321(3) Uani 1 1 d .
H15 H 0.8679 0.3903 0.8764 0.039 Uiso 1 1 calc R
C16 C 0.85453(18) 0.37633(13) 0.78753(7) 0.0332(4) Uani 1 1 d .
H16 H 0.9572 0.3925 0.7804 0.040 Uiso 1 1 calc R
C17 C 0.75861(16) 0.35357(11) 0.73982(6) 0.0270(3) Uani 1 1 d .
H17 H 0.7952 0.3546 0.7011 0.032 Uiso 1 1 calc R
C18 C 0.60707(15) 0.32935(10) 0.75214(6) 0.0200(3) Uani 1 1 d .
C19 C 0.34672(16) 0.28445(11) 0.74426(6) 0.0207(3) Uani 1 1 d .
C20 C 0.24795(16) 0.47709(11) 0.81914(6) 0.0242(3) Uani 1 1 d .
C21 C 0.0861(2) 0.62574(14) 0.82491(10) 0.0482(5) Uani 1 1 d .
H21A H 0.0057 0.6539 0.8493 0.072 Uiso 0.50 1 calc PR
H21B H 0.0483 0.6161 0.7854 0.072 Uiso 0.50 1 calc PR
H21C H 0.1716 0.6733 0.8243 0.072 Uiso 0.50 1 calc PR
H21D H 0.1447 0.6416 0.7900 0.072 Uiso 0.50 1 calc PR
H21E H 0.1021 0.6794 0.8540 0.072 Uiso 0.50 1 calc PR
H21F H -0.0212 0.6222 0.8150 0.072 Uiso 0.50 1 calc PR
C22 C 0.51088(17) 0.27829(12) 0.65206(6) 0.0237(3) Uani 1 1 d .
C23 C 0.40289(19) 0.18563(13) 0.56737(7) 0.0313(3) Uani 1 1 d .
C24 C 0.5367(2) 0.11026(17) 0.56228(9) 0.0486(5) Uani 1 1 d .
H24A H 0.5265 0.0565 0.5917 0.073 Uiso 1 1 calc R
H24B H 0.6314 0.1473 0.5684 0.073 Uiso 1 1 calc R
H24C H 0.5368 0.0792 0.5236 0.073 Uiso 1 1 calc R
C25 C 0.4103(3) 0.27572(16) 0.52448(7) 0.0508(5) Uani 1 1 d .
H25A H 0.5061 0.3121 0.5294 0.076 Uiso 1 1 calc R
H25B H 0.3265 0.3228 0.5320 0.076 Uiso 1 1 calc R
H25C H 0.4029 0.2497 0.4847 0.076 Uiso 1 1 calc R
C26 C 0.2512(2) 0.12891(16) 0.56233(8) 0.0459(5) Uani 1 1 d .
H26A H 0.1684 0.1778 0.5672 0.069 Uiso 1 1 calc R
H26B H 0.2450 0.0763 0.5925 0.069 Uiso 1 1 calc R
H26C H 0.2439 0.0966 0.5241 0.069 Uiso 1 1 calc R

loop_
_atom_site_aniso_label
_atom_site_aniso_U_11
_atom_site_aniso_U_22
_atom_site_aniso_U_33
_atom_site_aniso_U_23
_atom_site_aniso_U_13
_atom_site_aniso_U_12
S1 0.0334(2) 0.03053(19) 0.01646(15) 0.00517(14) -0.00117(14) -0.00895(16)
O1 0.0201(5) 0.0500(7) 0.0217(5) -0.0012(5) -0.0022(4) -0.0054(5)
O2 0.0338(6) 0.0430(7) 0.0404(7) 0.0197(6) -0.0082(5) -0.0046(5)
O3 0.0614(9) 0.0458(7) 0.0168(5) -0.0023(5) 0.0036(5) -0.0233(6)
O4 0.0276(5) 0.0238(5) 0.0417(6) 0.0014(5) 0.0066(5) 0.0018(5)
O5 0.0421(7) 0.0412(7) 0.0445(7) 0.0209(6) 0.0160(6) 0.0081(6)
O6 0.0280(6) 0.0364(6) 0.0162(5) -0.0050(4) 0.0002(4) -0.0061(5)
O7 0.0363(7) 0.0538(7) 0.0216(5) -0.0052(5) 0.0093(5) -0.0162(6)
N1 0.0191(6) 0.0291(7) 0.0148(5) -0.0010(5) 0.0004(4) -0.0045(5)
C1 0.0306(8) 0.0281(8) 0.0287(8) -0.0034(6) 0.0045(6) -0.0002(7)
C2 0.0431(10) 0.0266(8) 0.0414(10) -0.0062(7) -0.0040(8) -0.0044(8)
C3 0.0325(9) 0.0351(9) 0.0613(12) 0.0010(9) -0.0102(9) -0.0083(8)
C4 0.0273(9) 0.0386(10) 0.0648(13) 0.0003(9) 0.0004(9) 0.0033(7)
C5 0.0332(8) 0.0249(8) 0.0419(9) -0.0040(7) 0.0052(7) -0.0003(7)
C6 0.0284(7) 0.0243(7) 0.0197(7) 0.0029(6) 0.0034(6) -0.0045(6)
C7 0.0248(7) 0.0265(7) 0.0171(6) 0.0019(5) -0.0005(5) -0.0054(6)
C8 0.0221(6) 0.0275(7) 0.0186(6) -0.0032(5) 0.0015(5) -0.0024(6)
C9 0.0183(6) 0.0259(7) 0.0183(6) -0.0005(5) 0.0002(5) -0.0018(6)
C10 0.0194(6) 0.0249(7) 0.0152(6) 0.0005(5) 0.0006(5) -0.0019(5)
C11 0.0198(6) 0.0255(7) 0.0183(6) 0.0012(5) -0.0025(5) -0.0025(5)
C12 0.0375(9) 0.0275(8) 0.0309(8) 0.0007(6) 0.0040(7) 0.0027(7)
C13 0.0189(6) 0.0215(7) 0.0199(6) 0.0014(5) -0.0004(5) -0.0002(5)
C14 0.0267(7) 0.0322(8) 0.0191(6) -0.0015(6) -0.0035(5) -0.0002(6)
C15 0.0254(7) 0.0408(9) 0.0301(8) -0.0058(7) -0.0106(6) -0.0018(7)
C16 0.0184(7) 0.0425(9) 0.0388(9) -0.0061(8) -0.0010(6) -0.0050(7)
C17 0.0223(7) 0.0337(8) 0.0249(7) -0.0030(6) 0.0041(6) -0.0043(6)
C18 0.0203(6) 0.0210(7) 0.0187(6) -0.0010(5) -0.0012(5) -0.0019(5)
C19 0.0212(7) 0.0243(7) 0.0166(6) 0.0006(5) 0.0006(5) -0.0016(5)
C20 0.0194(7) 0.0268(7) 0.0264(7) 0.0007(5) -0.0002(6) -0.0015(6)
C21 0.0413(10) 0.0263(9) 0.0771(14) 0.0096(9) 0.0091(10) 0.0094(8)
C22 0.0278(7) 0.0256(8) 0.0176(6) -0.0001(6) 0.0020(6) -0.0023(6)
C23 0.0372(9) 0.0380(9) 0.0188(6) -0.0092(6) -0.0032(6) 0.0028(7)
C24 0.0468(11) 0.0565(12) 0.0424(11) -0.0231(9) -0.0096(9) 0.0153(9)
C25 0.0722(14) 0.0615(13) 0.0187(8) 0.0024(8) -0.0028(9) 0.0030(12)
C26 0.0441(11) 0.0584(11) 0.0354(9) -0.0180(8) -0.0091(8) -0.0057(10)

loop_
_atom_type_symbol
_atom_type_description
_atom_type_scat_dispersion_real
_atom_type_scat_dispersion_imag
_atom_type_scat_source
C C 0.0033 0.0016 'International Tables Vol C Tables 4.2.6.8 and 6.1.1.4'
H H 0.0000 0.0000 'International Tables Vol C Tables 4.2.6.8 and 6.1.1.4'
N N 0.0061 0.0033 'International Tables Vol C Tables 4.2.6.8 and 6.1.1.4'
O O 0.0106 0.0060 'International Tables Vol C Tables 4.2.6.8 and 6.1.1.4'
S S 0.1246 0.1234 'International Tables Vol C Tables 4.2.6.8 and 6.1.1.4'

loop_
_geom_angle_atom_site_label_1
_geom_angle_atom_site_label_2
_geom_angle_atom_site_label_3
_geom_angle
O3 S1 O2 119.62(8)
O3 S1 C7 106.16(7)
O2 S1 C7 108.74(7)
O3 S1 C6 108.17(8)
O2 S1 C6 109.15(7)
C7 S1 C6 103.86(7)
C20 O4 C21 116.08(13)
C22 O6 C23 120.12(12)
C22 N1 C19 126.69(12)
C22 N1 C18 122.61(12)
C19 N1 C18 110.47(11)
C2 C1 C6 118.87(16)
C2 C1 H1 120.6
C6 C1 H1 120.6
C1 C2 C3 119.68(15)
C1 C2 H2 120.2
C3 C2 H2 120.2
C4 C3 C2 121.22(16)
C4 C3 H3 119.4
C2 C3 H3 119.4
C3 C4 C5 119.49(16)
C3 C4 H4 120.3
C5 C4 H4 120.3
C6 C5 C4 118.99(15)
C6 C5 H5 120.5
C4 C5 H5 120.5
C5 C6 C1 121.70(15)
C5 C6 S1 119.19(12)
C1 C6 S1 119.07(12)
C11 C7 C8 110.86(12)
C11 C7 S1 126.93(11)
C8 C7 S1 122.20(11)
C9 C8 C7 108.81(13)
C9 C8 H8 125.6
C7 C8 H8 125.6
C8 C9 C20 129.57(13)
C8 C9 C10 109.50(12)
C20 C9 C10 120.91(12)
C9 C10 C13 114.89(12)
C9 C10 C11 103.09(11)
C13 C10 C11 109.96(11)
C9 C10 C19 114.08(11)
C13 C10 C19 102.84(11)
C11 C10 C19 112.26(11)
C7 C11 C12 132.28(13)
C7 C11 C10 107.22(12)
C12 C11 C10 120.50(12)
C11 C12 H12A 109.5
C11 C12 H12B 109.5
H12A C12 H12B 109.5
C11 C12 H12C 109.5
H12A C12 H12C 109.5
H12B C12 H12C 109.5
C14 C13 C18 121.21(13)
C14 C13 C10 128.76(13)
C18 C13 C10 109.92(12)
C13 C14 C15 118.48(14)
C13 C14 H14 120.8
C15 C14 H14 120.8
C16 C15 C14 120.00(14)
C16 C15 H15 120.0
C14 C15 H15 120.0
C15 C16 C17 121.77(14)
C15 C16 H16 119.1
C17 C16 H16 119.1
C18 C17 C16 117.50(13)
C18 C17 H17 121.2
C16 C17 H17 121.2
C17 C18 C13 121.02(13)
C17 C18 N1 129.56(13)
C13 C18 N1 109.41(12)
O1 C19 N1 127.44(12)
O1 C19 C10 125.44(12)
N1 C19 C10 107.11(11)
O5 C20 O4 124.69(14)
O5 C20 C9 123.10(14)
O4 C20 C9 112.14(12)
O4 C21 H21A 109.5
O4 C21 H21B 109.5
H21A C21 H21B 109.5
O4 C21 H21C 109.5
H21A C21 H21C 109.5
H21B C21 H21C 109.5
O4 C21 H21D 109.5
H21A C21 H21D 141.1
H21B C21 H21D 56.3
H21C C21 H21D 56.3
O4 C21 H21E 109.5
H21A C21 H21E 56.3
H21B C21 H21E 141.1
H21C C21 H21E 56.3
H21D C21 H21E 109.5
O4 C21 H21F 109.5
H21A C21 H21F 56.3
H21B C21 H21F 56.3
H21C C21 H21F 141.1
H21D C21 H21F 109.5
H21E C21 H21F 109.5
O7 C22 O6 127.88(13)
O7 C22 N1 121.52(14)
O6 C22 N1 110.59(12)
O6 C23 C25 110.20(13)
O6 C23 C26 101.17(12)
C25 C23 C26 110.88(15)
O6 C23 C24 108.90(13)
C25 C23 C24 113.91(16)
C26 C23 C24 111.02(15)
C23 C24 H24A 109.5
C23 C24 H24B 109.5
H24A C24 H24B 109.5
C23 C24 H24C 109.5
H24A C24 H24C 109.5
H24B C24 H24C 109.5
C23 C25 H25A 109.5
C23 C25 H25B 109.5
H25A C25 H25B 109.5
C23 C25 H25C 109.5
H25A C25 H25C 109.5
H25B C25 H25C 109.5
C23 C26 H26A 109.5
C23 C26 H26B 109.5
H26A C26 H26B 109.5
C23 C26 H26C 109.5
H26A C26 H26C 109.5
H26B C26 H26C 109.5

loop_
_geom_bond_atom_site_label_1
_geom_bond_atom_site_label_2
_geom_bond_distance
S1 O3 1.4355(12)
S1 O2 1.4366(13)
S1 C7 1.7577(14)
S1 C6 1.7633(16)
O1 C19 1.1934(17)
O4 C20 1.3359(17)
O4 C21 1.455(2)
O5 C20 1.2021(18)
O6 C22 1.3165(17)
O6 C23 1.4954(17)
O7 C22 1.2035(17)
N1 C22 1.4111(18)
N1 C19 1.4146(17)
N1 C18 1.4354(17)
C1 C2 1.380(2)
C1 C6 1.387(2)
C1 H1 0.9300
C2 C3 1.383(3)
C2 H2 0.9300
C3 C4 1.381(3)
C3 H3 0.9300
C4 C5 1.384(2)
C4 H4 0.9300
C5 C6 1.383(2)
C5 H5 0.9300
C7 C11 1.3481(19)
C7 C8 1.459(2)
C8 C9 1.3411(18)
C8 H8 0.9300
C9 C20 1.469(2)
C9 C10 1.5042(19)
C10 C13 1.5154(19)
C10 C11 1.5253(19)
C10 C19 1.5445(18)
C11 C12 1.489(2)
C12 H12A 0.9600
C12 H12B 0.9600
C12 H12C 0.9600
C13 C14 1.3789(19)
C13 C18 1.3873(18)
C14 C15 1.390(2)
C14 H14 0.9300
C15 C16 1.386(2)
C15 H15 0.9300
C16 C17 1.393(2)
C16 H16 0.9300
C17 C18 1.3814(19)
C17 H17 0.9300
C21 H21A 0.9600
C21 H21B 0.9600
C21 H21C 0.9600
C21 H21D 0.9600
C21 H21E 0.9600
C21 H21F 0.9600
C23 C25 1.507(3)
C23 C26 1.509(2)
C23 C24 1.515(2)
C24 H24A 0.9600
C24 H24B 0.9600
C24 H24C 0.9600
C25 H25A 0.9600
C25 H25B 0.9600
C25 H25C 0.9600
C26 H26A 0.9600
C26 H26B 0.9600
C26 H26C 0.9600

loop_
_geom_torsion_atom_site_label_1
_geom_torsion_atom_site_label_2
_geom_torsion_atom_site_label_3
_geom_torsion_atom_site_label_4
_geom_torsion
C6 C1 C2 C3 -0.1(3)
C1 C2 C3 C4 -1.5(3)
C2 C3 C4 C5 2.2(3)
C3 C4 C5 C6 -1.3(3)
C4 C5 C6 C1 -0.2(2)
C4 C5 C6 S1 177.52(14)
C2 C1 C6 C5 0.9(2)
C2 C1 C6 S1 -176.82(13)
O3 S1 C6 C5 27.60(14)
O2 S1 C6 C5 159.25(12)
C7 S1 C6 C5 -84.90(13)
O3 S1 C6 C1 -154.62(12)
O2 S1 C6 C1 -22.97(14)
C7 S1 C6 C1 92.88(13)
O3 S1 C7 C11 155.93(13)
O2 S1 C7 C11 26.01(15)
C6 S1 C7 C11 -90.13(14)
O3 S1 C7 C8 -24.36(14)
O2 S1 C7 C8 -154.27(12)
C6 S1 C7 C8 89.59(12)
C11 C7 C8 C9 -1.94(17)
S1 C7 C8 C9 178.31(10)
C7 C8 C9 C20 175.76(13)
C7 C8 C9 C10 -3.00(16)
C8 C9 C10 C13 -113.44(14)
C20 C9 C10 C13 67.68(16)
C8 C9 C10 C11 6.18(15)
C20 C9 C10 C11 -172.71(12)
C8 C9 C10 C19 128.17(13)
C20 C9 C10 C19 -50.72(17)
C8 C7 C11 C12 -174.36(15)
S1 C7 C11 C12 5.4(2)
C8 C7 C11 C10 5.85(16)
S1 C7 C11 C10 -174.41(10)
C9 C10 C11 C7 -7.20(14)
C13 C10 C11 C7 115.76(13)
C19 C10 C11 C7 -130.41(12)
C9 C10 C11 C12 172.98(13)
C13 C10 C11 C12 -64.06(17)
C19 C10 C11 C12 49.77(18)
C9 C10 C13 C14 56.0(2)
C11 C10 C13 C14 -59.76(19)
C19 C10 C13 C14 -179.50(14)
C9 C10 C13 C18 -127.91(13)
C11 C10 C13 C18 116.37(12)
C19 C10 C13 C18 -3.37(15)
C18 C13 C14 C15 0.9(2)
C10 C13 C14 C15 176.61(15)
C13 C14 C15 C16 0.4(2)
C14 C15 C16 C17 -0.7(3)
C15 C16 C17 C18 -0.3(2)
C16 C17 C18 C13 1.6(2)
C16 C17 C18 N1 -177.17(14)
C14 C13 C18 C17 -1.9(2)
C10 C13 C18 C17 -178.41(13)
C14 C13 C18 N1 177.08(13)
C10 C13 C18 N1 0.61(16)
C22 N1 C18 C17 6.9(2)
C19 N1 C18 C17 -178.30(14)
C22 N1 C18 C13 -172.02(13)
C19 N1 C18 C13 2.78(16)
C22 N1 C19 O1 -10.9(2)
C18 N1 C19 O1 174.52(15)
C22 N1 C19 C10 169.67(13)
C18 N1 C19 C10 -4.87(15)
C9 C10 C19 O1 -49.4(2)
C13 C10 C19 O1 -174.50(14)
C11 C10 C19 O1 67.37(18)
C9 C10 C19 N1 129.98(12)
C13 C10 C19 N1 4.91(14)
C11 C10 C19 N1 -113.22(13)
C21 O4 C20 O5 3.1(2)
C21 O4 C20 C9 -173.83(14)
C8 C9 C20 O5 175.57(16)
C10 C9 C20 O5 -5.8(2)
C8 C9 C20 O4 -7.4(2)
C10 C9 C20 O4 171.23(12)
C23 O6 C22 O7 4.8(2)
C23 O6 C22 N1 -174.06(12)
C19 N1 C22 O7 169.89(14)
C18 N1 C22 O7 -16.2(2)
C19 N1 C22 O6 -11.2(2)
C18 N1 C22 O6 162.73(12)
C22 O6 C23 C25 -64.42(18)
C22 O6 C23 C26 178.21(14)
C22 O6 C23 C24 61.20(18)
